data_4503073
loop_
_publ_author_name
'Guguta, C.'
'Eeuwijk, I.'
'Smits, J. M. M.'
'de Gelder, R.'

_publ_section_title
;
 Structural Diversity of Ethinyl Estradiol Solvates
;
_journal_issue 3
_journal_name_full 'Crystal Growth &amp; Design'
_journal_page_first 823
_journal_paper_doi 10.1021/cg0702277
_journal_volume 8
_journal_year 2008
_chemical_formula_moiety '2(C20 H24 O2), H2 O'
_chemical_formula_sum 'C20 H25 O2.5'
_chemical_formula_weight 305.40
_chemical_name_common 'ethinyl estradiol hemi-hydrate'
_chemical_name_systematic
;
 ?
;
_space_group_IT_number 5
_symmetry_cell_setting monoclinic
_symmetry_space_group_name_Hall 'C 2y'
_symmetry_space_group_name_H-M 'C 1 2 1'
_atom_sites_solution_hydrogens geom
_atom_sites_solution_primary direct
_atom_sites_solution_secondary difmap
_audit_creation_date 2006-11-30
_audit_creation_method 'SHELXL, adapted and expanded'
_cell_angle_alpha 90.00
_cell_angle_beta 91.099(3)
_cell_angle_gamma 90.00
_cell_formula_units_Z 4
_cell_length_a 21.0163(7)
_cell_length_b 6.5877(5)
_cell_length_c 12.0946(5)
_cell_measurement_reflns_used 64
_cell_measurement_temperature 208(2)
_cell_measurement_theta_max 27.500
_cell_measurement_theta_min 2.540
_cell_volume 1674.18(16)
_computing_data_collection
;
Nonius "Collect" program suite (Nonius, 1999)
;
_computing_data_reduction
;
Nonius "EvalCCD" program suite (Duisenberg, 1998)
;
_computing_molecular_graphics
;
PLATON (Spek, 2003)
;
_computing_structure_refinement 'SHELXL-97 (Sheldrick, 1997)'
_computing_structure_solution
;
DIRDIF (Beurskens et al., 1996),
;
_diffrn_ambient_temperature 208(2)
_diffrn_detector_area_resol_mean 18.4
_diffrn_measured_fraction_theta_full 0.499
_diffrn_measured_fraction_theta_max 0.500
_diffrn_measurement_device 'Nonius KappaCCD'
_diffrn_measurement_method 'area detector \f and \w scan'
_diffrn_radiation_monochromator graphite
_diffrn_radiation_source 'fine-focus sealed tube'
_diffrn_radiation_type MoK\a
_diffrn_radiation_wavelength 0.71073
_diffrn_reflns_av_R_equivalents 0.0417
_diffrn_reflns_av_sigmaI/netI 0.0503
_diffrn_reflns_limit_h_max 27
_diffrn_reflns_limit_h_min -27
_diffrn_reflns_limit_k_max 8
_diffrn_reflns_limit_k_min -8
_diffrn_reflns_limit_l_max 15
_diffrn_reflns_limit_l_min -15
_diffrn_reflns_number 17653
_diffrn_reflns_theta_full 25.00
_diffrn_reflns_theta_max 27.50
_diffrn_reflns_theta_min 2.54
_diffrn_standards_decay_% 0.000
_diffrn_standards_interval_time 0
_diffrn_standards_number 0
_exptl_absorpt_coefficient_mu 0.078
_exptl_absorpt_correction_T_max 0.9899
_exptl_absorpt_correction_T_min 0.8226
_exptl_absorpt_correction_type multi-scan
_exptl_absorpt_process_details 'SADABS multiscan (Sheldrick, 1996)'
_exptl_crystal_colour 'translucent colourless'
_exptl_crystal_density_diffrn 1.212
_exptl_crystal_density_method 'not measured'
_exptl_crystal_description 'rather long rod'
_exptl_crystal_F_000 660
_exptl_crystal_size_max 0.56
_exptl_crystal_size_mid 0.16
_exptl_crystal_size_min 0.13
_refine_diff_density_max 0.230
_refine_diff_density_min -0.236
_refine_diff_density_rms 0.041
_refine_ls_abs_structure_Flack 1.1(13)
_refine_ls_extinction_method none
_refine_ls_goodness_of_fit_all 1.060
_refine_ls_goodness_of_fit_ref 1.060
_refine_ls_hydrogen_treatment mixed
_refine_ls_matrix_type full
_refine_ls_number_parameters 304
_refine_ls_number_reflns 3853
_refine_ls_number_restraints 1
_refine_ls_restrained_S_all 1.060
_refine_ls_R_factor_all 0.0751
_refine_ls_R_factor_gt 0.0509
_refine_ls_R_factor_obs 0.0509
_refine_ls_shift/esd_max 0.000
_refine_ls_shift/esd_mean 0.000
_refine_ls_shift/su_max 0.000
_refine_ls_shift/su_mean 0.000
_refine_ls_structure_factor_coef Fsqd
_refine_ls_weighting_details
;
w=1/[\s^2^(Fo^2^)+(0.0359P)^2^+0.6951P] where P=(Fo^2^+2Fc^2^)/3
;
_refine_ls_weighting_scheme calc
_refine_ls_wR_factor_all 0.0954
_refine_ls_wR_factor_gt 0.0881
_refine_ls_wR_factor_obs 0.0881
_refine_ls_wR_factor_ref 0.0954
_reflns_number_gt 3018
_reflns_number_observed 3018
_reflns_number_total 3853
_reflns_observed_criterion >2sigma(I)
_reflns_threshold_expression >2sigma(I)
_cod_data_source_file cg0702277-file005.cif
_cod_data_source_block eehemi
_cod_depositor_comments
;
The following automatic conversions were performed:

'_geom_bond_publ_flag' value 'Y' changed to 'y' according to
/home/saulius/struct/CIF-dictionaries/cif_core.dic dictionary named
'cif_core.dic' version 2.4.1 from 2010-06-29 (25
times).

'_geom_angle_publ_flag' value 'Y' changed to 'y' according
to /home/saulius/struct/CIF-dictionaries/cif_core.dic dictionary
named 'cif_core.dic' version 2.4.1 from 2010-06-29 (40 times).

Automatic conversion script
Id: cif_fix_values 1715 2011-07-08 13:25:40Z adriana 
;
_cod_original_sg_symbol_H-M 'C 2'
_cod_original_formula_sum 'C20 H25 O2.50'
_cod_database_code 4503073

loop_
_symmetry_equiv_pos_as_xyz
'x, y, z'
'-x, y, -z'
'x+1/2, y+1/2, z'
'-x+1/2, y+1/2, -z'

loop_
_atom_site_label
_atom_site_type_symbol
_atom_site_fract_x
_atom_site_fract_y
_atom_site_fract_z
_atom_site_U_iso_or_equiv
_atom_site_adp_type
_atom_site_occupancy
_atom_site_calc_flag
_atom_site_refinement_flags
C1 C 0.08416(10) -0.3151(3) 0.64055(17) 0.0259(5) Uani 1 d .
H1 H 0.0682(9) -0.419(3) 0.5845(17) 0.028(6) Uiso 1 d .
C2 C 0.07020(10) -0.3492(4) 0.75005(17) 0.0275(5) Uani 1 d .
H2 H 0.0498(9) -0.466(3) 0.7766(16) 0.021(5) Uiso 1 d .
C3 C 0.08781(10) -0.2055(3) 0.82846(16) 0.0277(5) Uani 1 d .
O3 O 0.07210(9) -0.2247(3) 0.93814(13) 0.0410(5) Uani 1 d .
H3 H 0.0524(12) -0.327(5) 0.948(2) 0.041(8) Uiso 1 d .
C4 C 0.12101(10) -0.0357(3) 0.79750(17) 0.0279(5) Uani 1 d .
H4 H 0.1337(10) 0.066(3) 0.8508(18) 0.031(6) Uiso 1 d .
C5 C 0.13536(9) -0.0018(3) 0.68684(16) 0.0225(4) Uani 1 d .
C6 C 0.17134(11) 0.1902(4) 0.65955(17) 0.0281(5) Uani 1 d .
H6A H 0.2066(10) 0.205(3) 0.7105(16) 0.022(5) Uiso 1 d .
H6B H 0.1428(10) 0.305(3) 0.6731(16) 0.026(6) Uiso 1 d .
C7 C 0.19432(10) 0.1985(4) 0.54121(16) 0.0241(5) Uani 1 d .
H7A H 0.2329(9) 0.117(3) 0.5338(16) 0.025(6) Uiso 1 d .
H7B H 0.2059(10) 0.339(4) 0.5214(17) 0.028(6) Uiso 1 d .
C8 C 0.14313(9) 0.1209(3) 0.46134(16) 0.0206(4) Uani 1 d .
H8 H 0.1022(8) 0.197(3) 0.4751(14) 0.011(5) Uiso 1 d .
C9 C 0.12957(9) -0.1041(3) 0.48400(16) 0.0202(4) Uani 1 d .
H9 H 0.1674(9) -0.179(3) 0.4709(15) 0.018(5) Uiso 1 d .
C10 C 0.11575(8) -0.1406(3) 0.60568(15) 0.0203(4) Uani 1 d .
C11 C 0.07786(10) -0.1873(4) 0.40437(16) 0.0272(5) Uani 1 d .
H11A H 0.0719(10) -0.330(4) 0.4166(17) 0.032(6) Uiso 1 d .
H11B H 0.0360(10) -0.119(4) 0.4220(17) 0.026(5) Uiso 1 d .
C12 C 0.09306(11) -0.1491(4) 0.28228(17) 0.0266(5) Uani 1 d .
H12A H 0.1313(10) -0.230(3) 0.2633(17) 0.027(6) Uiso 1 d .
H12B H 0.0569(11) -0.198(4) 0.2371(18) 0.030(6) Uiso 1 d .
C13 C 0.10711(10) 0.0741(3) 0.26128(17) 0.0235(5) Uani 1 d .
C14 C 0.16094(9) 0.1420(3) 0.34030(15) 0.0216(4) Uani 1 d .
H14 H 0.1968(9) 0.049(3) 0.3293(15) 0.011(5) Uiso 1 d .
C15 C 0.18181(12) 0.3491(4) 0.29653(17) 0.0319(5) Uani 1 d .
H15A H 0.2279(11) 0.374(4) 0.3105(19) 0.043(7) Uiso 1 d .
H15B H 0.1579(11) 0.462(4) 0.334(2) 0.040(7) Uiso 1 d .
C16 C 0.16738(14) 0.3398(4) 0.16977(19) 0.0373(6) Uani 1 d .
H16A H 0.2069(13) 0.357(4) 0.127(2) 0.061(9) Uiso 1 d .
H16B H 0.1358(13) 0.445(5) 0.151(2) 0.058(8) Uiso 1 d .
C17 C 0.13721(10) 0.1282(4) 0.14793(17) 0.0288(5) Uani 1 d .
O17 O 0.09179(8) 0.1452(3) 0.05842(13) 0.0368(4) Uani 1 d .
H17 H 0.0854(13) 0.039(5) 0.031(2) 0.055(10) Uiso 1 d .
C18 C 0.04661(11) 0.2021(4) 0.2734(2) 0.0340(6) Uani 1 d .
H18A H 0.0267(10) 0.179(4) 0.3397(18) 0.030(6) Uiso 1 d .
H18B H 0.0557(13) 0.354(5) 0.257(2) 0.068(9) Uiso 1 d .
H18C H 0.0148(10) 0.155(4) 0.2162(18) 0.033(6) Uiso 1 d .
C20 C 0.18636(11) -0.0192(4) 0.11653(17) 0.0330(5) Uani 1 d .
C21 C 0.22458(13) -0.1360(5) 0.0874(2) 0.0502(7) Uani 1 d .
H21 H 0.2572(14) -0.225(5) 0.064(2) 0.064(9) Uiso 1 d .
O30 O 0.0000 0.4371(4) 0.0000 0.0344(6) Uani 1 d S
H30 H 0.0262(12) 0.360(4) 0.028(2) 0.051(8) Uiso 1 d .

loop_
_atom_site_aniso_label
_atom_site_aniso_U_11
_atom_site_aniso_U_22
_atom_site_aniso_U_33
_atom_site_aniso_U_23
_atom_site_aniso_U_13
_atom_site_aniso_U_12
C1 0.0302(11) 0.0234(12) 0.0241(11) -0.0035(9) -0.0015(8) 0.0001(9)
C2 0.0315(11) 0.0240(12) 0.0272(11) 0.0044(10) 0.0029(9) -0.0029(10)
C3 0.0282(12) 0.0331(13) 0.0217(10) 0.0001(10) 0.0018(8) 0.0027(10)
O3 0.0602(12) 0.0393(11) 0.0239(8) -0.0011(8) 0.0104(7) -0.0161(10)
C4 0.0323(12) 0.0263(12) 0.0250(11) -0.0060(10) -0.0024(8) -0.0017(10)
C5 0.0209(10) 0.0231(11) 0.0236(10) -0.0007(9) 0.0008(8) 0.0016(9)
C6 0.0359(13) 0.0265(13) 0.0217(11) -0.0005(10) -0.0041(9) -0.0050(11)
C7 0.0261(11) 0.0225(12) 0.0237(10) 0.0002(9) 0.0010(8) -0.0037(9)
C8 0.0209(10) 0.0195(11) 0.0214(10) 0.0002(9) -0.0003(8) 0.0018(9)
C9 0.0198(10) 0.0222(11) 0.0187(10) -0.0023(8) 0.0017(7) 0.0020(9)
C10 0.0189(9) 0.0214(11) 0.0208(10) 0.0002(9) 0.0008(7) 0.0035(9)
C11 0.0337(13) 0.0266(14) 0.0214(10) -0.0029(10) 0.0024(9) -0.0065(10)
C12 0.0308(12) 0.0272(13) 0.0221(10) -0.0037(10) 0.0024(9) -0.0059(11)
C13 0.0291(11) 0.0209(12) 0.0205(10) -0.0024(8) -0.0002(9) 0.0019(9)
C14 0.0237(10) 0.0213(11) 0.0199(10) -0.0009(9) 0.0021(8) 0.0009(9)
C15 0.0449(14) 0.0261(12) 0.0246(11) 0.0020(10) -0.0018(10) -0.0089(11)
C16 0.0584(17) 0.0253(13) 0.0284(12) 0.0013(11) 0.0018(11) -0.0075(13)
C17 0.0398(12) 0.0276(12) 0.0189(10) -0.0010(9) -0.0008(9) 0.0030(10)
O17 0.0588(11) 0.0300(10) 0.0213(8) -0.0022(8) -0.0081(7) 0.0063(9)
C18 0.0324(13) 0.0422(16) 0.0274(12) -0.0043(11) -0.0041(10) 0.0094(11)
C20 0.0425(13) 0.0369(14) 0.0197(10) 0.0024(11) 0.0058(9) -0.0040(12)
C21 0.0574(17) 0.0622(19) 0.0317(13) 0.0052(13) 0.0161(12) 0.0199(16)
O30 0.0440(15) 0.0276(14) 0.0315(13) 0.000 -0.0044(11) 0.000

loop_
_atom_type_symbol
_atom_type_description
_atom_type_scat_dispersion_real
_atom_type_scat_dispersion_imag
_atom_type_scat_source
C C 0.0033 0.0016 'International Tables Vol C Tables 4.2.6.8 and 6.1.1.4'
H H 0.0000 0.0000 'International Tables Vol C Tables 4.2.6.8 and 6.1.1.4'
O O 0.0106 0.0060 'International Tables Vol C Tables 4.2.6.8 and 6.1.1.4'

loop_
_geom_angle_atom_site_label_1
_geom_angle_atom_site_label_2
_geom_angle_atom_site_label_3
_geom_angle
_geom_angle_publ_flag
C2 C1 C10 122.3(2) y
C1 C2 C3 119.1(2) y
C4 C3 O3 117.98(19) y
C4 C3 C2 120.01(19) y
O3 C3 C2 122.0(2) y
C3 C4 C5 120.8(2) y
C4 C5 C10 120.19(19) y
C4 C5 C6 117.43(18) y
C10 C5 C6 122.37(17) y
C5 C6 C7 113.86(18) y
C6 C7 C8 110.63(17) y
C7 C8 C14 113.30(16) y
C7 C8 C9 110.05(16) y
C14 C8 C9 108.04(16) y
C10 C9 C8 111.35(16) y
C10 C9 C11 113.74(16) y
C8 C9 C11 111.31(17) y
C1 C10 C5 117.50(17) y
C1 C10 C9 121.45(17) y
C5 C10 C9 121.05(17) y
C12 C11 C9 112.69(17) y
C13 C12 C11 111.26(18) y
C12 C13 C14 108.73(17) y
C12 C13 C18 110.55(19) y
C14 C13 C18 112.49(18) y
C12 C13 C17 116.73(17) y
C14 C13 C17 100.03(15) y
C18 C13 C17 107.99(18) y
C8 C14 C15 119.40(18) y
C8 C14 C13 112.34(16) y
C15 C14 C13 104.92(16) y
C14 C15 C16 104.67(18) y
C17 C16 C15 105.91(18) y
O17 C17 C20 108.46(17) y
O17 C17 C16 108.8(2) y
C20 C17 C16 110.48(19) y
O17 C17 C13 113.92(17) y
C20 C17 C13 111.94(18) y
C16 C17 C13 103.09(16) y
C21 C20 C17 177.4(2) y

loop_
_geom_bond_atom_site_label_1
_geom_bond_atom_site_label_2
_geom_bond_distance
_geom_bond_publ_flag
C1 C2 1.380(3) y
C1 C10 1.397(3) y
C2 C3 1.385(3) y
C3 C4 1.374(3) y
C3 O3 1.379(2) y
C4 C5 1.395(3) y
C5 C10 1.398(3) y
C5 C6 1.513(3) y
C6 C7 1.520(3) y
C7 C8 1.521(3) y
C8 C14 1.524(2) y
C8 C9 1.535(3) y
C9 C10 1.525(3) y
C9 C11 1.539(3) y
C11 C12 1.537(3) y
C12 C13 1.522(3) y
C13 C14 1.533(3) y
C13 C18 1.535(3) y
C13 C17 1.562(3) y
C14 C15 1.531(3) y
C15 C16 1.558(3) y
C16 C17 1.552(3) y
C17 O17 1.434(3) y
C17 C20 1.473(3) y
C20 C21 1.171(3) y
